data_2016507
loop_
_publ_author_name
'Kozlov, Leonid'
'Goldberg, Israel'

_publ_section_title
;
 Supramolecular interaction patterns in the zinc(II) dichloride and
 tin(IV) tetrachloride complexes with
 dipyrido[<i>f</i>,<i>h</i>]quinoxaline-6,7-dicarbonitrile
;
_journal_coeditor_code LN3086
_journal_issue 3
_journal_name_full 'Acta Crystallographica Section C'
_journal_page_first m123
_journal_page_last m126
_journal_paper_doi 10.1107/S010827010800303X
_journal_volume 64
_journal_year 2008
_chemical_formula_iupac '[Zn Cl2 (C32 H12 N12)]'
_chemical_formula_moiety 'C32 H12 Cl2 N12 Zn'
_chemical_formula_sum 'C32 H12 Cl2 N12 Zn'
_chemical_formula_weight 700.81
_chemical_name_systematic
;
dichloridobis(dipyrido[f,h]quinoxaline-6,7-dicarbonitrile)zinc(II)
;
_space_group_IT_number 15
_symmetry_cell_setting monoclinic
_symmetry_space_group_name_Hall '-C 2yc'
_symmetry_space_group_name_H-M 'C 1 2/c 1'
_atom_sites_solution_hydrogens geom
_atom_sites_solution_primary direct
_atom_sites_solution_secondary difmap
_audit_creation_method SHELXL97
_cell_angle_alpha 90.00
_cell_angle_beta 97.766(2)
_cell_angle_gamma 90.00
_cell_formula_units_Z 4
_cell_length_a 8.3051(2)
_cell_length_b 12.6449(3)
_cell_length_c 28.0176(12)
_cell_measurement_reflns_used 2759
_cell_measurement_temperature 110(2)
_cell_measurement_theta_max 27.88
_cell_measurement_theta_min 1.41
_cell_volume 2915.34(16)
_computing_cell_refinement 'DENZO (Otwinowski & Minor, 1997)'
_computing_data_collection 'COLLECT (Nonius, 1999)'
_computing_data_reduction 'DENZO (Otwinowski & Minor, 1997)'
_computing_molecular_graphics
;
ORTEPIII (Burnett & Johnson, 1996) and Mercury (Macrae <i>et al.</i>,
2006)
;
_computing_publication_material 'SHELXL97 (Sheldrick, 2008)'
_computing_structure_refinement 'SHELXL97 (Sheldrick, 2008)'
_computing_structure_solution 'SIR97 (Altomare <i>et al.</i>,  1994)'
_diffrn_ambient_temperature 110(2)
_diffrn_detector_area_resol_mean 12.8
_diffrn_measured_fraction_theta_full 0.992
_diffrn_measured_fraction_theta_max 0.992
_diffrn_measurement_device_type 'Nonius KappaCCD'
_diffrn_measurement_method '1 deg. \f and \w scans'
_diffrn_radiation_monochromator graphite
_diffrn_radiation_source 'fine-focus sealed tube'
_diffrn_radiation_type MoK\a
_diffrn_radiation_wavelength 0.71073
_diffrn_reflns_av_R_equivalents 0.0351
_diffrn_reflns_av_sigmaI/netI 0.0656
_diffrn_reflns_limit_h_max 8
_diffrn_reflns_limit_h_min -10
_diffrn_reflns_limit_k_max 9
_diffrn_reflns_limit_k_min -16
_diffrn_reflns_limit_l_max 36
_diffrn_reflns_limit_l_min -36
_diffrn_reflns_number 9284
_diffrn_reflns_theta_full 27.83
_diffrn_reflns_theta_max 27.83
_diffrn_reflns_theta_min 2.95
_diffrn_standards_number 0
_exptl_absorpt_coefficient_mu 1.074
_exptl_absorpt_correction_T_max 0.8555
_exptl_absorpt_correction_T_min 0.6733
_exptl_absorpt_correction_type multi-scan
_exptl_absorpt_process_details '(Blessing, 1995)'
_exptl_crystal_colour yellow
_exptl_crystal_density_diffrn 1.597
_exptl_crystal_density_method 'not measured'
_exptl_crystal_description plate
_exptl_crystal_F_000 1408
_exptl_crystal_size_max 0.40
_exptl_crystal_size_mid 0.20
_exptl_crystal_size_min 0.15
_refine_diff_density_max 1.817
_refine_diff_density_min -0.524
_refine_ls_extinction_method none
_refine_ls_goodness_of_fit_ref 1.066
_refine_ls_hydrogen_treatment constr
_refine_ls_matrix_type full
_refine_ls_number_parameters 213
_refine_ls_number_reflns 3433
_refine_ls_number_restraints 0
_refine_ls_restrained_S_all 1.066
_refine_ls_R_factor_all 0.0921
_refine_ls_R_factor_gt 0.0620
_refine_ls_shift/su_max 0.000
_refine_ls_shift/su_mean 0.000
_refine_ls_structure_factor_coef Fsqd
_refine_ls_weighting_details 'calc w = 1/[\s^2^(Fo^2^)+(0.0799P)^2^+10.2582P] where P=(Fo^2^+2Fc^2^)/3'
_refine_ls_weighting_scheme calc
_refine_ls_wR_factor_gt 0.1573
_refine_ls_wR_factor_ref 0.1727
_reflns_number_gt 2501
_reflns_number_total 3433
_reflns_threshold_expression I>2\s(I)
_cod_data_source_file ln3086.cif
_cod_data_source_block I
_cod_original_sg_symbol_H-M 'C 2/c'
_cod_database_code 2016507
_cod_database_fobs_code 2016507

loop_
_symmetry_equiv_pos_as_xyz
'x, y, z'
'-x, y, -z+1/2'
'x+1/2, y+1/2, z'
'-x+1/2, y+1/2, -z+1/2'
'-x, -y, -z'
'x, -y, z-1/2'
'-x+1/2, -y+1/2, -z'
'x+1/2, -y+1/2, z-1/2'

loop_
_atom_site_type_symbol
_atom_site_label
_atom_site_fract_x
_atom_site_fract_y
_atom_site_fract_z
_atom_site_U_iso_or_equiv
_atom_site_adp_type
_atom_site_calc_flag
_atom_site_refinement_flags
_atom_site_occupancy
Zn Zn1 1.0000 0.46608(5) 0.7500 0.0273(2) Uani d S 1
Cl Cl2 0.87310(11) 0.59024(9) 0.79770(4) 0.0360(3) Uani d . 1
N N3 1.0649(4) 0.3338(3) 0.70149(12) 0.0268(7) Uani d . 1
C C4 1.2074(4) 0.2864(3) 0.70188(14) 0.0300(9) Uani d . 1
H H4 1.2920 0.3027 0.7271 0.036 Uiso calc R 1
C C5 1.2389(5) 0.2136(3) 0.66688(15) 0.0317(9) Uani d . 1
H H5 1.3432 0.1819 0.6684 0.038 Uiso calc R 1
C C6 1.1187(5) 0.1880(3) 0.63033(16) 0.0335(9) Uani d . 1
H H6 1.1383 0.1396 0.6058 0.040 Uiso calc R 1
C C7 0.9653(5) 0.2354(3) 0.63000(14) 0.0299(9) Uani d . 1
C C8 0.8298(5) 0.2111(3) 0.59291(15) 0.0339(9) Uani d . 1
C C9 0.6769(5) 0.2603(3) 0.59410(15) 0.0340(9) Uani d . 1
C C10 0.6554(4) 0.3359(3) 0.63142(15) 0.0300(9) Uani d . 1
C C11 0.5073(4) 0.3884(4) 0.63364(15) 0.0338(10) Uani d . 1
H H11 0.4156 0.3745 0.6104 0.041 Uiso calc R 1
C C12 0.4975(4) 0.4596(3) 0.66968(15) 0.0327(9) Uani d . 1
H H12 0.3978 0.4946 0.6722 0.039 Uiso calc R 1
C C13 0.6349(4) 0.4807(3) 0.70287(15) 0.0294(9) Uani d . 1
H H13 0.6263 0.5308 0.7276 0.035 Uiso calc R 1
N N14 0.7781(3) 0.4333(3) 0.70127(12) 0.0269(7) Uani d . 1
C C15 0.9437(4) 0.3079(3) 0.66576(13) 0.0251(8) Uani d . 1
C C16 0.7877(4) 0.3607(3) 0.66633(14) 0.0260(8) Uani d . 1
N N17 0.8560(5) 0.1431(3) 0.55784(13) 0.0388(9) Uani d . 1
N N18 0.5518(4) 0.2406(3) 0.55932(13) 0.0389(9) Uani d . 1
C C19 0.7290(6) 0.1242(4) 0.52388(17) 0.0459(12) Uani d . 1
C C20 0.5779(6) 0.1740(4) 0.52503(16) 0.0445(12) Uani d . 1
C C21 0.7511(7) 0.0558(4) 0.48534(17) 0.0515(14) Uani d . 1
C C22 0.4514(7) 0.1522(5) 0.48621(17) 0.0523(14) Uani d . 1
N N23 0.7675(8) -0.0001(5) 0.4531(2) 0.0831(18) Uani d . 1
N N24 0.3496(7) 0.1364(5) 0.4546(2) 0.0856(19) Uani d . 1

loop_
_atom_site_aniso_label
_atom_site_aniso_U_11
_atom_site_aniso_U_22
_atom_site_aniso_U_33
_atom_site_aniso_U_12
_atom_site_aniso_U_13
_atom_site_aniso_U_23
Zn1 0.0162(3) 0.0314(4) 0.0328(4) 0.000 -0.0029(2) 0.000
Cl2 0.0223(5) 0.0362(6) 0.0489(7) -0.0017(4) 0.0020(4) -0.0110(5)
N3 0.0225(15) 0.0271(17) 0.0288(17) -0.0007(13) -0.0030(12) 0.0029(14)
C4 0.0211(18) 0.035(2) 0.032(2) 0.0011(15) -0.0029(15) 0.0040(18)
C5 0.028(2) 0.029(2) 0.038(2) 0.0034(16) 0.0024(16) 0.0018(18)
C6 0.040(2) 0.026(2) 0.035(2) 0.0009(17) 0.0040(17) 0.0005(18)
C7 0.031(2) 0.029(2) 0.028(2) -0.0022(16) -0.0002(16) 0.0046(17)
C8 0.039(2) 0.032(2) 0.030(2) -0.0062(18) 0.0009(17) 0.0000(18)
C9 0.034(2) 0.034(2) 0.031(2) -0.0109(18) -0.0047(16) 0.0066(18)
C10 0.0240(18) 0.032(2) 0.032(2) -0.0083(16) -0.0032(15) 0.0028(17)
C11 0.0202(18) 0.043(3) 0.035(2) -0.0073(17) -0.0071(15) 0.007(2)
C12 0.0171(17) 0.040(2) 0.041(2) 0.0007(16) 0.0008(15) 0.011(2)
C13 0.0222(18) 0.033(2) 0.033(2) -0.0003(15) 0.0014(15) 0.0072(17)
N14 0.0169(14) 0.0322(18) 0.0306(18) -0.0001(13) -0.0007(12) 0.0042(15)
C15 0.0251(18) 0.0235(19) 0.026(2) -0.0025(15) 0.0010(14) 0.0041(16)
C16 0.0228(17) 0.027(2) 0.0267(19) -0.0043(15) -0.0016(14) 0.0073(17)
N17 0.047(2) 0.035(2) 0.033(2) -0.0100(17) 0.0010(16) -0.0016(17)
N18 0.0366(19) 0.045(2) 0.031(2) -0.0127(17) -0.0074(15) 0.0033(17)
C19 0.059(3) 0.040(3) 0.036(3) -0.014(2) -0.002(2) 0.006(2)
C20 0.049(3) 0.049(3) 0.031(2) -0.020(2) -0.0092(19) 0.002(2)
C21 0.081(4) 0.046(3) 0.025(2) -0.026(3) 0.000(2) -0.010(2)
C22 0.063(3) 0.059(3) 0.031(2) -0.030(3) -0.010(2) -0.002(2)
N23 0.117(5) 0.075(4) 0.058(3) -0.027(4) 0.014(3) -0.006(3)
N24 0.081(4) 0.109(5) 0.062(3) -0.036(4) -0.011(3) 0.013(3)

loop_
_atom_type_symbol
_atom_type_description
_atom_type_scat_dispersion_real
_atom_type_scat_dispersion_imag
_atom_type_scat_source
C C 0.0033 0.0016 'International Tables Vol C Tables 4.2.6.8 and 6.1.1.4'
H H 0.0000 0.0000 'International Tables Vol C Tables 4.2.6.8 and 6.1.1.4'
N N 0.0061 0.0033 'International Tables Vol C Tables 4.2.6.8 and 6.1.1.4'
Zn Zn 0.2839 1.4301 'International Tables Vol C Tables 4.2.6.8 and 6.1.1.4'
Cl Cl 0.1484 0.1585 'International Tables Vol C Tables 4.2.6.8 and 6.1.1.4'

loop_
_geom_angle_atom_site_label_1
_geom_angle_atom_site_label_2
_geom_angle_atom_site_label_3
_geom_angle_site_symmetry_1
_geom_angle_site_symmetry_3
_geom_angle
N14 Zn1 N14 2_756 . 158.10(18)
N14 Zn1 N3 . . 74.56(12)
N14 Zn1 N3 . 2_756 89.19(12)
N3 Zn1 N3 . 2_756 84.85(17)
N14 Zn1 Cl2 . . 94.32(9)
N3 Zn1 Cl2 . . 167.54(8)
N14 Zn1 Cl2 . 2_756 99.99(9)
N3 Zn1 Cl2 . 2_756 89.47(9)
Cl2 Zn1 Cl2 . 2_756 98.14(6)
C4 N3 C15 . . 117.9(3)
C4 N3 Zn1 . . 127.9(3)
C15 N3 Zn1 . . 114.0(2)
N3 C4 C5 . . 123.0(4)
N3 C4 H4 . . 118.5
C5 C4 H4 . . 118.5
C6 C5 C4 . . 119.7(4)
C6 C5 H5 . . 120.2
C4 C5 H5 . . 120.2
C5 C6 C7 . . 118.2(4)
C5 C6 H6 . . 120.9
C7 C6 H6 . . 120.9
C15 C7 C6 . . 118.8(4)
C15 C7 C8 . . 119.4(4)
C6 C7 C8 . . 121.8(4)
N17 C8 C9 . . 122.1(4)
N17 C8 C7 . . 118.0(4)
C9 C8 C7 . . 119.9(4)
N18 C9 C8 . . 120.5(4)
N18 C9 C10 . . 119.1(4)
C8 C9 C10 . . 120.4(4)
C16 C10 C11 . . 118.1(4)
C16 C10 C9 . . 119.3(4)
C11 C10 C9 . . 122.6(4)
C12 C11 C10 . . 119.0(3)
C12 C11 H11 . . 120.5
C10 C11 H11 . . 120.5
C11 C12 C13 . . 119.6(4)
C11 C12 H12 . . 120.2
C13 C12 H12 . . 120.2
N14 C13 C12 . . 122.9(4)
N14 C13 H13 . . 118.6
C12 C13 H13 . . 118.6
C13 N14 C16 . . 117.9(3)
C13 N14 Zn1 . . 125.1(3)
C16 N14 Zn1 . . 117.0(2)
N3 C15 C7 . . 122.4(3)
N3 C15 C16 . . 116.9(3)
C7 C15 C16 . . 120.8(3)
N14 C16 C10 . . 122.6(3)
N14 C16 C15 . . 117.2(3)
C10 C16 C15 . . 120.2(4)
C19 N17 C8 . . 116.2(4)
C20 N18 C9 . . 117.3(4)
N17 C19 C20 . . 121.4(5)
N17 C19 C21 . . 118.6(5)
C20 C19 C21 . . 119.9(4)
N18 C20 C19 . . 122.5(4)
N18 C20 C22 . . 120.0(5)
C19 C20 C22 . . 117.4(5)
N23 C21 C19 . . 179.1(7)
N24 C22 C20 . . 178.8(6)

loop_
_geom_bond_atom_site_label_1
_geom_bond_atom_site_label_2
_geom_bond_distance
Zn1 N14 2.180(3)
Zn1 N3 2.265(3)
Zn1 Cl2 2.3962(11)
N3 C4 1.326(5)
N3 C15 1.361(5)
C4 C5 1.395(6)
C4 H4 0.9500
C5 C6 1.369(6)
C5 H5 0.9500
C6 C7 1.406(6)
C6 H6 0.9500
C7 C15 1.388(6)
C7 C8 1.458(6)
C8 N17 1.346(6)
C8 C9 1.418(6)
C9 N18 1.349(5)
C9 C10 1.445(6)
C10 C16 1.405(5)
C10 C11 1.406(6)
C11 C12 1.363(6)
C11 H11 0.9500
C12 C13 1.397(5)
C12 H12 0.9500
C13 N14 1.337(5)
C13 H13 0.9500
N14 C16 1.353(5)
C15 C16 1.459(5)
N17 C19 1.343(6)
N18 C20 1.318(6)
C19 C20 1.408(8)
C19 C21 1.414(7)
C20 C22 1.434(6)
C21 N23 1.171(8)
C22 N24 1.156(7)

loop_
_geom_hbond_atom_site_label_D
_geom_hbond_atom_site_label_H
_geom_hbond_atom_site_label_A
_geom_hbond_site_symmetry_A
_geom_hbond_distance_DH
_geom_hbond_distance_HA
_geom_hbond_distance_DA
_geom_hbond_angle_DHA
C6 H6 N23 5_756 0.95 2.61 3.549(8) 171
C11 H11 N24 7_556 0.95 2.66 3.608(6) 172

loop_
_geom_torsion_atom_site_label_1
_geom_torsion_atom_site_label_2
_geom_torsion_atom_site_label_3
_geom_torsion_atom_site_label_4
_geom_torsion_site_symmetry_1
_geom_torsion
N14 Zn1 N3 C4 2_756 -15.5(3)
N14 Zn1 N3 C4 . 179.4(4)
N3 Zn1 N3 C4 2_756 -90.1(3)
Cl2 Zn1 N3 C4 . -153.3(3)
Cl2 Zn1 N3 C4 2_756 78.8(3)
N14 Zn1 N3 C15 2_756 170.1(3)
N14 Zn1 N3 C15 . 5.0(3)
N3 Zn1 N3 C15 2_756 95.5(3)
Cl2 Zn1 N3 C15 . 32.3(6)
Cl2 Zn1 N3 C15 2_756 -95.6(3)
N14 Zn1 N14 C13 2_756 133.8(3)
N3 Zn1 N14 C13 2_756 92.4(3)
N3 Zn1 N14 C13 . 177.2(3)
Cl2 Zn1 N14 C13 . 2.9(3)
Cl2 Zn1 N14 C13 2_756 -96.1(3)
N14 Zn1 N14 C16 2_756 -47.3(3)
N3 Zn1 N14 C16 2_756 -88.8(3)
N3 Zn1 N14 C16 . -3.9(3)
Cl2 Zn1 N14 C16 . -178.2(3)
Cl2 Zn1 N14 C16 2_756 82.7(3)
C15 N3 C4 C5 . 1.5(6)
Zn1 N3 C4 C5 . -172.7(3)
N3 C4 C5 C6 . -0.5(6)
C4 C5 C6 C7 . -1.1(6)
C5 C6 C7 C15 . 1.8(6)
C5 C6 C7 C8 . -178.8(4)
C19 N17 C8 C9 . 0.0(6)
C19 N17 C8 C7 . -178.9(4)
C15 C7 C8 N17 . 177.9(4)
C6 C7 C8 N17 . -1.5(6)
C15 C7 C8 C9 . -1.0(6)
C6 C7 C8 C9 . 179.7(4)
C20 N18 C9 C8 . 0.5(6)
C20 N18 C9 C10 . 177.7(4)
N17 C8 C9 N18 . -0.5(6)
C7 C8 C9 N18 . 178.3(4)
N17 C8 C9 C10 . -177.7(4)
C7 C8 C9 C10 . 1.1(6)
N18 C9 C10 C16 . -176.8(4)
C8 C9 C10 C16 . 0.5(6)
N18 C9 C10 C11 . 1.4(6)
C8 C9 C10 C11 . 178.7(4)
C16 C10 C11 C12 . -1.0(6)
C9 C10 C11 C12 . -179.2(4)
C10 C11 C12 C13 . 1.5(6)
C16 N14 C13 C12 . -1.2(6)
Zn1 N14 C13 C12 . 177.6(3)
C11 C12 C13 N14 . -0.4(6)
C4 N3 C15 C7 . -0.8(6)
Zn1 N3 C15 C7 . 174.2(3)
C4 N3 C15 C16 . 179.6(3)
Zn1 N3 C15 C16 . -5.4(4)
C6 C7 C15 N3 . -0.9(6)
C8 C7 C15 N3 . 179.8(4)
C6 C7 C15 C16 . 178.8(4)
C8 C7 C15 C16 . -0.6(6)
C13 N14 C16 C10 . 1.8(6)
Zn1 N14 C16 C10 . -177.2(3)
C13 N14 C16 C15 . -178.6(3)
Zn1 N14 C16 C15 . 2.5(4)
C11 C10 C16 N14 . -0.7(6)
C9 C10 C16 N14 . 177.6(4)
C11 C10 C16 C15 . 179.6(4)
C9 C10 C16 C15 . -2.1(6)
N3 C15 C16 N14 . 2.1(5)
C7 C15 C16 N14 . -177.5(3)
N3 C15 C16 C10 . -178.2(3)
C7 C15 C16 C10 . 2.2(6)
C8 N17 C19 C20 . 0.6(7)
C8 N17 C19 C21 . 178.1(4)
C9 N18 C20 C19 . 0.1(7)
C9 N18 C20 C22 . -178.1(4)
N17 C19 C20 N18 . -0.7(7)
C21 C19 C20 N18 . -178.1(4)
N17 C19 C20 C22 . 177.5(4)
C21 C19 C20 C22 . 0.1(7)
